data_7220963
loop_
_publ_author_name
'Deng, Mingli'
'Tai, Shijun'
'Zhang, Weiquan'
'Wang, Yongchen'
'Zhu, Jiaxing'
'Zhang, Jinsheng'
'Ling, Yun'
'Zhou, Yaming'

_publ_section_title
;
 A self-catenated rob-type porous coordination polymer constructed from
 triazolate and carboxylate ligands: fluorescence response to the
 reversible phase transformation
;
_journal_issue 31
_journal_name_full CrystEngComm
_journal_page_first 6023
_journal_paper_doi 10.1039/C5CE00887E
_journal_volume 17
_journal_year 2015
_chemical_formula_sum 'C22 H28 N8 O8 Zn2'
_chemical_formula_weight 663.26
_chemical_name_systematic
;
 ?
;
_space_group_crystal_system monoclinic
_space_group_IT_number 15
_space_group_name_Hall '-C 2yc'
_space_group_name_H-M_alt 'C 1 2/c 1'
_symmetry_space_group_name_Hall '-C 2yc'
_symmetry_space_group_name_H-M 'C 1 2/c 1'
_atom_sites_solution_hydrogens geom
_audit_creation_method SHELXL-2013
_audit_update_record
;
2015-05-05 deposited with the CCDC.
2015-07-01 downloaded from the CCDC.
;
_cell_angle_alpha 90
_cell_angle_beta 100.578(2)
_cell_angle_gamma 90
_cell_formula_units_Z 4
_cell_length_a 38.503(5)
_cell_length_b 9.4511(12)
_cell_length_c 9.8023(13)
_cell_measurement_reflns_used 1654
_cell_measurement_temperature 293(2)
_cell_measurement_theta_max 21.83
_cell_measurement_theta_min 2.69
_cell_volume 3506.4(8)
_computing_cell_refinement 'Bruker SAINT'
_computing_data_collection 'Bruker APEX2'
_computing_data_reduction 'Bruker SAINT'
_computing_molecular_graphics 'Bruker SHELXTL'
_computing_publication_material 'Bruker SHELXTL'
_computing_structure_refinement 'SHELXL-97 (Sheldrick, 2008)'
_computing_structure_solution 'SHELXS-97 (Sheldrick, 2008)'
_diffrn_ambient_temperature 293(2)
_diffrn_measured_fraction_theta_full 0.991
_diffrn_measured_fraction_theta_max 0.994
_diffrn_measurement_device_type 'Bruker APEX-II CCD'
_diffrn_measurement_method '\f and \w scans'
_diffrn_radiation_type MoK\a
_diffrn_radiation_wavelength 0.71073
_diffrn_reflns_av_R_equivalents 0.0591
_diffrn_reflns_av_unetI/netI 0.0611
_diffrn_reflns_laue_measured_fraction_full 0.991
_diffrn_reflns_laue_measured_fraction_max 0.994
_diffrn_reflns_limit_h_max 46
_diffrn_reflns_limit_h_min -46
_diffrn_reflns_limit_k_max 11
_diffrn_reflns_limit_k_min -10
_diffrn_reflns_limit_l_max 11
_diffrn_reflns_limit_l_min -10
_diffrn_reflns_number 10436
_diffrn_reflns_point_group_measured_fraction_full 0.991
_diffrn_reflns_point_group_measured_fraction_max 0.994
_diffrn_reflns_theta_full 25.242
_diffrn_reflns_theta_max 25.198
_diffrn_reflns_theta_min 1.076
_diffrn_source 'sealed tube'
_exptl_absorpt_coefficient_mu 1.415
_exptl_absorpt_correction_T_max 1.00000
_exptl_absorpt_correction_T_min 0.60000
_exptl_absorpt_correction_type multi-scan
_exptl_absorpt_process_details SADABS
_exptl_crystal_colour organe
_exptl_crystal_density_diffrn 1.256
_exptl_crystal_description sheet
_exptl_crystal_F_000 1360
_exptl_crystal_size_max 0.260
_exptl_crystal_size_mid 0.210
_exptl_crystal_size_min 0.120
_refine_diff_density_max 1.376
_refine_diff_density_min -0.843
_refine_diff_density_rms 0.251
_refine_ls_extinction_method none
_refine_ls_goodness_of_fit_ref 1.122
_refine_ls_hydrogen_treatment constr
_refine_ls_matrix_type full
_refine_ls_number_parameters 201
_refine_ls_number_reflns 3144
_refine_ls_number_restraints 24
_refine_ls_restrained_S_all 1.125
_refine_ls_R_factor_all 0.0952
_refine_ls_R_factor_gt 0.0618
_refine_ls_shift/su_max 0.004
_refine_ls_shift/su_mean 0.000
_refine_ls_structure_factor_coef Fsqd
_refine_ls_weighting_details
;
 w=1/[\s^2^(Fo^2^)+(0.1596P)^2^+1.2386P]
 where P=(Fo^2^+2Fc^2^)/3
;
_refine_ls_weighting_scheme calc
_refine_ls_wR_factor_gt 0.2065
_refine_ls_wR_factor_ref 0.2442
_reflns_Friedel_coverage 0.000
_reflns_number_gt 2249
_reflns_number_total 3144
_reflns_threshold_expression 'I > 2\s(I)'
_cod_data_source_file c5ce00887e2.cif
_cod_data_source_block MAC-13
_cod_depositor_comments 'Adding full bibliography for 7220962--7220964.cif.'
_cod_database_code 7220963
_shelx_space_group_comment
;
The symmetry employed for this shelxl refinement is uniquely defined
by the following loop, which should always be used as a source of
symmetry information in preference to the above space-group names.
They are only intended as comments.
;
_shelx_estimated_absorpt_t_min 0.710
_shelx_estimated_absorpt_t_max 0.849
_shelxl_version_number 2013-2

loop_
_space_group_symop_operation_xyz
'x, y, z'
'-x, y, -z+1/2'
'x+1/2, y+1/2, z'
'-x+1/2, y+1/2, -z+1/2'
'-x, -y, -z'
'x, -y, z-1/2'
'-x+1/2, -y+1/2, -z'
'x+1/2, -y+1/2, z-1/2'

loop_
_atom_site_label
_atom_site_type_symbol
_atom_site_fract_x
_atom_site_fract_y
_atom_site_fract_z
_atom_site_U_iso_or_equiv
_atom_site_adp_type
_atom_site_occupancy
_atom_site_site_symmetry_order
_atom_site_calc_flag
_atom_site_refinement_flags_posn
_atom_site_refinement_flags_adp
_atom_site_refinement_flags_occupancy
_atom_site_disorder_assembly
_atom_site_disorder_group
Zn1 Zn 0.21400(2) 0.18806(7) 0.09078(7) 0.0219(3) Uani 1 1 d . . . . .
N1 N 0.24843(14) 0.3454(6) 0.1536(6) 0.0258(13) Uani 1 1 d . . . . .
N2 N 0.27630(13) 0.3840(6) 0.0912(5) 0.0217(11) Uani 1 1 d . . . . .
N3 N 0.27621(14) 0.5261(6) 0.2702(6) 0.0260(13) Uani 1 1 d . . . . .
O1 O 0.16480(13) 0.2266(6) 0.0915(6) 0.0424(14) Uani 1 1 d . . . . .
O2 O 0.1670(2) 0.3940(14) -0.0508(17) 0.195(8) Uani 1 1 d . . . . .
C1 C 0.24891(16) 0.4310(7) 0.2583(7) 0.0267(15) Uani 1 1 d . . . . .
C2 C 0.29230(18) 0.4922(7) 0.1644(7) 0.0301(16) Uani 1 1 d . . . . .
C3 C 0.2232(2) 0.4225(10) 0.3562(10) 0.057(3) Uani 1 1 d . . . . .
H3A H 0.2007 0.3903 0.3068 0.086 Uiso 1 1 calc R U . . .
H3B H 0.2205 0.5144 0.3947 0.086 Uiso 1 1 calc R U . . .
H3C H 0.2319 0.3574 0.4297 0.086 Uiso 1 1 calc R U . . .
C4 C 0.3234(2) 0.5633(10) 0.1264(9) 0.049(2) Uani 1 1 d . . . . .
H4A H 0.3341 0.5023 0.0676 0.074 Uiso 1 1 calc R U . . .
H4B H 0.3402 0.5842 0.2090 0.074 Uiso 1 1 calc R U . . .
H4C H 0.3161 0.6497 0.0780 0.074 Uiso 1 1 calc R U . . .
C5 C 0.1510(2) 0.3251(10) 0.0166(12) 0.055(3) Uani 1 1 d . . . . .
C6 C 0.1124(2) 0.3584(9) 0.0188(11) 0.050(2) Uani 1 1 d . . . . .
C7 C 0.0960(3) 0.4622(15) -0.0651(17) 0.114(6) Uani 1 1 d . . . . .
H7 H 0.1080 0.5087 -0.1263 0.137 Uiso 1 1 calc R U . . .
C8 C 0.0943(2) 0.2815(13) 0.0976(11) 0.063(3) Uani 1 1 d . . . . .
H8 H 0.1053 0.2068 0.1504 0.076 Uiso 1 1 calc R U . . .
C9 C 0.0589(3) 0.3134(11) 0.1006(13) 0.070(3) Uani 1 1 d . . . . .
H9 H 0.0466 0.2608 0.1562 0.084 Uiso 1 1 calc R U . . .
C10 C 0.0609(3) 0.4993(15) -0.0590(17) 0.104(5) Uani 1 1 d . . . . .
H10 H 0.0501 0.5758 -0.1094 0.125 Uiso 1 1 calc R U . . .
C11 C 0.0429(2) 0.4201(11) 0.0230(11) 0.058(3) Uani 1 1 d . . . . .
N4 N 0.0065(2) 0.4466(10) 0.0316(10) 0.074(3) Uani 1 1 d . . . . .
O7 O 0.1826(5) 0.6874(14) 0.1323(17) 0.182(6) Uani 1 1 d . U . . .
O8 O 0.0429(18) 0.894(4) -0.069(7) 0.23(2) Uani 0.3333 1 d . U P . .
O8'' O 0.0471(17) 0.839(5) 0.152(7) 0.21(2) Uani 0.3333 1 d . U P A 1
O8' O 0.0697(10) 0.862(3) 0.075(4) 0.105(9) Uani 0.3333 1 d . U P B 2

loop_
_atom_site_aniso_label
_atom_site_aniso_U_11
_atom_site_aniso_U_22
_atom_site_aniso_U_33
_atom_site_aniso_U_23
_atom_site_aniso_U_13
_atom_site_aniso_U_12
Zn1 0.0214(5) 0.0215(5) 0.0246(5) -0.0001(3) 0.0088(3) 0.0006(3)
N1 0.027(3) 0.021(3) 0.034(3) -0.005(2) 0.016(2) -0.007(2)
N2 0.020(2) 0.027(3) 0.019(3) -0.002(2) 0.006(2) 0.000(2)
N3 0.028(3) 0.023(3) 0.029(3) -0.003(2) 0.010(2) -0.003(2)
O1 0.025(3) 0.058(4) 0.047(3) 0.010(3) 0.014(2) 0.016(3)
O2 0.059(5) 0.197(12) 0.355(19) 0.213(14) 0.105(8) 0.062(6)
C1 0.022(3) 0.033(4) 0.025(3) -0.005(3) 0.004(3) -0.006(3)
C2 0.033(4) 0.028(4) 0.033(4) 0.001(3) 0.016(3) -0.001(3)
C3 0.059(5) 0.064(6) 0.059(6) -0.027(5) 0.038(5) -0.031(5)
C4 0.044(4) 0.058(6) 0.053(5) -0.016(4) 0.024(4) -0.024(4)
C5 0.027(4) 0.056(6) 0.086(7) 0.020(5) 0.017(4) 0.010(4)
C6 0.027(4) 0.044(5) 0.081(7) 0.010(5) 0.015(4) 0.015(4)
C7 0.054(6) 0.128(12) 0.175(14) 0.086(11) 0.062(8) 0.052(7)
C8 0.032(5) 0.089(8) 0.066(6) 0.019(6) 0.006(4) 0.015(5)
C9 0.039(5) 0.086(8) 0.093(8) 0.025(6) 0.031(5) 0.017(5)
C10 0.040(6) 0.107(10) 0.168(14) 0.074(10) 0.026(7) 0.039(6)
C11 0.032(4) 0.068(7) 0.076(7) 0.004(5) 0.015(4) 0.014(4)
N4 0.038(4) 0.085(7) 0.101(7) 0.012(6) 0.017(5) 0.018(4)
O7 0.206(15) 0.176(14) 0.161(13) 0.034(9) 0.022(11) -0.023(10)
O8 0.34(4) 0.056(18) 0.28(4) -0.02(2) 0.01(3) 0.02(2)
O8'' 0.24(4) 0.15(3) 0.24(4) -0.08(3) 0.03(3) -0.05(3)
O8' 0.15(2) 0.054(14) 0.12(2) -0.027(14) 0.045(19) -0.040(16)

loop_
_atom_type_symbol
_atom_type_description
_atom_type_scat_dispersion_real
_atom_type_scat_dispersion_imag
_atom_type_scat_source
C C 0.0033 0.0016 'International Tables Vol C Tables 4.2.6.8 and 6.1.1.4'
H H 0.0000 0.0000 'International Tables Vol C Tables 4.2.6.8 and 6.1.1.4'
N N 0.0061 0.0033 'International Tables Vol C Tables 4.2.6.8 and 6.1.1.4'
O O 0.0106 0.0060 'International Tables Vol C Tables 4.2.6.8 and 6.1.1.4'
Zn Zn 0.2839 1.4301 'International Tables Vol C Tables 4.2.6.8 and 6.1.1.4'

loop_
_geom_angle_atom_site_label_1
_geom_angle_atom_site_label_2
_geom_angle_atom_site_label_3
_geom_angle
_geom_angle_site_symmetry_1
_geom_angle_site_symmetry_3
O1 Zn1 N2 114.2(2) . 7
O1 Zn1 N1 116.8(2) . .
N2 Zn1 N1 107.6(2) 7 .
O1 Zn1 N3 101.6(2) . 4_545
N2 Zn1 N3 107.3(2) 7 4_545
N1 Zn1 N3 108.7(2) . 4_545
C1 N1 N2 106.6(5) . .
C1 N1 Zn1 127.8(4) . .
N2 N1 Zn1 125.6(4) . .
C2 N2 N1 106.5(5) . .
C2 N2 Zn1 126.5(4) . 7
N1 N2 Zn1 126.3(4) . 7
C2 N3 C1 103.4(5) . .
C2 N3 Zn1 129.9(4) . 4
C1 N3 Zn1 126.5(4) . 4
C5 O1 Zn1 116.8(5) . .
N1 C1 N3 111.9(6) . .
N1 C1 C3 123.6(6) . .
N3 C1 C3 124.4(6) . .
N2 C2 N3 111.5(6) . .
N2 C2 C4 121.9(6) . .
N3 C2 C4 126.6(6) . .
C1 C3 H3A 109.5 . .
C1 C3 H3B 109.5 . .
H3A C3 H3B 109.5 . .
C1 C3 H3C 109.5 . .
H3A C3 H3C 109.5 . .
H3B C3 H3C 109.5 . .
C2 C4 H4A 109.5 . .
C2 C4 H4B 109.5 . .
H4A C4 H4B 109.5 . .
C2 C4 H4C 109.5 . .
H4A C4 H4C 109.5 . .
H4B C4 H4C 109.5 . .
O2 C5 O1 122.5(8) . .
O2 C5 C6 120.2(9) . .
O1 C5 C6 117.2(8) . .
C8 C6 C7 120.4(8) . .
C8 C6 C5 120.4(8) . .
C7 C6 C5 119.0(9) . .
C6 C7 C10 119.7(11) . .
C6 C7 H7 120.2 . .
C10 C7 H7 120.2 . .
C6 C8 C9 120.3(9) . .
C6 C8 H8 119.9 . .
C9 C8 H8 119.9 . .
C11 C9 C8 119.8(10) . .
C11 C9 H9 120.1 . .
C8 C9 H9 120.1 . .
C11 C10 C7 118.7(10) . .
C11 C10 H10 120.7 . .
C7 C10 H10 120.7 . .
C9 C11 C10 120.8(8) . .
C9 C11 N4 116.6(9) . .
C10 C11 N4 122.6(9) . .
N4 N4 C11 114.8(11) 5_565 .

loop_
_geom_bond_atom_site_label_1
_geom_bond_atom_site_label_2
_geom_bond_distance
_geom_bond_site_symmetry_2
Zn1 O1 1.930(5) .
Zn1 N2 2.008(5) 7
Zn1 N1 2.012(5) .
Zn1 N3 2.038(5) 4_545
N1 C1 1.304(8) .
N1 N2 1.378(7) .
N2 C2 1.333(9) .
N2 Zn1 2.008(5) 7
N3 C2 1.341(8) .
N3 C1 1.372(8) .
N3 Zn1 2.038(5) 4
O1 C5 1.243(10) .
O2 C5 1.177(12) .
C1 C3 1.503(10) .
C2 C4 1.479(9) .
C3 H3A 0.9600 .
C3 H3B 0.9600 .
C3 H3C 0.9600 .
C4 H4A 0.9600 .
C4 H4B 0.9600 .
C4 H4C 0.9600 .
C5 C6 1.525(10) .
C6 C8 1.345(14) .
C6 C7 1.358(14) .
C7 C10 1.410(13) .
C7 H7 0.9300 .
C8 C9 1.399(12) .
C8 H8 0.9300 .
C9 C11 1.343(14) .
C9 H9 0.9300 .
C10 C11 1.374(15) .
C10 H10 0.9300 .
C11 N4 1.442(11) .
N4 N4 1.242(16) 5_565
O8 O8' 1.62(6) .
